data_7021128
loop_
_publ_author_name
'Schmid, Thibault E.'
'Jones, Dale C.'
'Songis, Olivier'
'Diebolt, Olivier'
'Furst, Marc R. L.'
'Slawin, Alexandra M. Z.'
'Cazin, Catherine S. J.'

_publ_section_title
;
 Mixed phosphine/N-heterocyclic carbene palladium complexes: synthesis,
 characterization and catalytic use in aqueous Suzuki-Miyaura reactions.
;
_journal_issue 20
_journal_name_full 'Dalton transactions (Cambridge, England : 2003)'
_journal_page_first 7345
_journal_page_last 7353
_journal_paper_doi 10.1039/c2dt32858e
_journal_volume 42
_journal_year 2013
_chemical_formula_moiety 'C48 H57 Cl2 N2 P Pd'
_chemical_formula_sum 'C48 H57 Cl2 N2 P Pd'
_chemical_formula_weight 870.23
_chemical_name_systematic
;
?
;
_space_group_IT_number 82
_symmetry_cell_setting tetragonal
_symmetry_space_group_name_Hall 'I -4'
_symmetry_space_group_name_H-M 'I -4'
_atom_sites_solution_hydrogens geom
_atom_sites_solution_primary direct
_atom_sites_solution_secondary difmap
_audit_creation_method SHELXL-97
_cell_angle_alpha 90.00
_cell_angle_beta 90.00
_cell_angle_gamma 90.00
_cell_formula_units_Z 8
_cell_length_a 24.122(4)
_cell_length_b 24.122(4)
_cell_length_c 18.253(3)
_cell_measurement_reflns_used 17840
_cell_measurement_temperature 93(2)
_cell_measurement_theta_max 28.6226
_cell_measurement_theta_min 1.1938
_cell_volume 10621(3)
_computing_cell_refinement 'CrystalClear (Rigaku Corp., 2004)'
_computing_data_collection 'CrystalClear (Rigaku Corp., 2004)'
_computing_data_reduction 'CrystalClear (Rigaku Corp., 2004)'
_computing_molecular_graphics 'Bruker SHELXTL'
_computing_publication_material 'Bruker SHELXTL'
_computing_structure_refinement 'SHELXL-97 (Sheldrick, 1997)'
_computing_structure_solution 'SHELXS-97 (Sheldrick, 1990)'
_diffrn_ambient_temperature 93(2)
_diffrn_measured_fraction_theta_full 0.999
_diffrn_measured_fraction_theta_max 0.999
_diffrn_measurement_device_type CCD
_diffrn_measurement_method '\w and \f scans'
_diffrn_radiation_monochromator confocal
_diffrn_radiation_source 'rotating anode'
_diffrn_radiation_type MoK\a
_diffrn_radiation_wavelength 0.71073
_diffrn_reflns_av_R_equivalents 0.0659
_diffrn_reflns_av_sigmaI/netI 0.0793
_diffrn_reflns_limit_h_max 29
_diffrn_reflns_limit_h_min -23
_diffrn_reflns_limit_k_max 29
_diffrn_reflns_limit_k_min -26
_diffrn_reflns_limit_l_max 21
_diffrn_reflns_limit_l_min -17
_diffrn_reflns_number 33423
_diffrn_reflns_theta_full 25.00
_diffrn_reflns_theta_max 25.32
_diffrn_reflns_theta_min 1.19
_exptl_absorpt_coefficient_mu 0.509
_exptl_absorpt_correction_T_max 1.0000
_exptl_absorpt_correction_T_min 0.7469
_exptl_absorpt_correction_type multi-scan
_exptl_absorpt_process_details 'Jacobson, R. (1998) Private communication'
_exptl_crystal_colour Yellow
_exptl_crystal_density_diffrn 1.089
_exptl_crystal_density_method 'not measured'
_exptl_crystal_description Prism
_exptl_crystal_F_000 3632
_exptl_crystal_size_max 0.2000
_exptl_crystal_size_mid 0.2000
_exptl_crystal_size_min 0.2000
_refine_diff_density_max 0.990
_refine_diff_density_min -0.458
_refine_diff_density_rms 0.113
_refine_ls_abs_structure_details 'Flack H D (1983), Acta Cryst. A39, 876-881'
_refine_ls_abs_structure_Flack -0.01(3)
_refine_ls_extinction_method none
_refine_ls_goodness_of_fit_ref 1.085
_refine_ls_hydrogen_treatment mixed
_refine_ls_matrix_type full
_refine_ls_number_parameters 487
_refine_ls_number_reflns 9699
_refine_ls_number_restraints 0
_refine_ls_restrained_S_all 1.085
_refine_ls_R_factor_all 0.0652
_refine_ls_R_factor_gt 0.0541
_refine_ls_shift/su_max 0.001
_refine_ls_shift/su_mean 0.000
_refine_ls_structure_factor_coef Fsqd
_refine_ls_weighting_details 'calc w=1/[\s^2^(Fo^2^)+(0.0890P)^2^+0.0000P] where P=(Fo^2^+2Fc^2^)/3'
_refine_ls_weighting_scheme calc
_refine_ls_wR_factor_gt 0.1571
_refine_ls_wR_factor_ref 0.1662
_reflns_number_gt 8227
_reflns_number_total 9699
_reflns_threshold_expression >2sigma(I)
_cod_data_source_file c2dt32858e.txt
_cod_data_source_block 2c
_cod_depositor_comments
;
The following automatic conversions were performed:

'_symmetry_cell_setting' value 'Tetragonal' changed to 'tetragonal'
according to /home/saulius/struct/CIF-dictionaries/cif_core.dic
dictionary named 'cif_core.dic' version 2.4.2 from 2011-04-26.

Automatic conversion script
Id: cif_fix_values 1891 2012-01-12 08:04:46Z andrius 
;
_cod_original_cell_volume 10620(3)
_cod_original_sg_symbol_H-M I-4
_cod_database_code 7021128

loop_
_symmetry_equiv_pos_as_xyz
'x, y, z'
'-x, -y, z'
'y, -x, -z'
'-y, x, -z'
'x+1/2, y+1/2, z+1/2'
'-x+1/2, -y+1/2, z+1/2'
'y+1/2, -x+1/2, -z+1/2'
'-y+1/2, x+1/2, -z+1/2'

loop_
_atom_site_label
_atom_site_type_symbol
_atom_site_fract_x
_atom_site_fract_y
_atom_site_fract_z
_atom_site_U_iso_or_equiv
_atom_site_adp_type
_atom_site_occupancy
_atom_site_symmetry_multiplicity
_atom_site_calc_flag
_atom_site_refinement_flags
Pd1 Pd 0.789331(16) 0.461483(16) 0.52252(2) 0.03116(14) Uani 1 1 d .
Cl1 Cl 0.85610(6) 0.51877(6) 0.57115(9) 0.0424(4) Uani 1 1 d .
Cl2 Cl 0.71646(6) 0.40525(6) 0.48707(10) 0.0456(4) Uani 1 1 d .
C1 C 0.7461(2) 0.5281(2) 0.4854(3) 0.0315(12) Uani 1 1 d .
N2 N 0.74078(19) 0.54306(19) 0.4137(3) 0.0352(11) Uani 1 1 d .
C3 C 0.7061(2) 0.5887(3) 0.4069(4) 0.0405(14) Uani 1 1 d .
H3A H 0.6956 0.6064 0.3625 0.049 Uiso 1 1 calc R
C4 C 0.6904(2) 0.6031(3) 0.4743(4) 0.0437(15) Uani 1 1 d .
H4A H 0.6670 0.6332 0.4870 0.052 Uiso 1 1 calc R
N5 N 0.71498(18) 0.56546(18) 0.5227(3) 0.0343(10) Uani 1 1 d .
C6 C 0.7694(3) 0.5191(2) 0.3515(4) 0.0429(15) Uani 1 1 d .
C7 C 0.8246(3) 0.5353(3) 0.3391(5) 0.060(2) Uani 1 1 d .
C8 C 0.8499(4) 0.5146(5) 0.2773(7) 0.089(3) Uani 1 1 d .
H8A H 0.8872 0.5246 0.2674 0.107 Uiso 1 1 calc R
C9 C 0.8238(6) 0.4812(5) 0.2311(7) 0.112(5) Uani 1 1 d .
H9A H 0.8434 0.4671 0.1900 0.135 Uiso 1 1 calc R
C10 C 0.7687(5) 0.4662(4) 0.2412(5) 0.081(3) Uani 1 1 d .
H10A H 0.7500 0.4441 0.2059 0.097 Uiso 1 1 calc R
C11 C 0.7412(3) 0.4842(3) 0.3044(4) 0.0544(18) Uani 1 1 d .
C12 C 0.8553(3) 0.5753(4) 0.3895(5) 0.076(3) Uani 1 1 d .
H12A H 0.8393 0.5696 0.4395 0.092 Uiso 1 1 calc R
C13 C 0.8442(4) 0.6347(4) 0.3703(6) 0.086(3) Uani 1 1 d .
H13A H 0.8640 0.6589 0.4045 0.129 Uiso 1 1 calc R
H13B H 0.8043 0.6420 0.3736 0.129 Uiso 1 1 calc R
H13C H 0.8569 0.6420 0.3202 0.129 Uiso 1 1 calc R
C14 C 0.9170(3) 0.5675(5) 0.3971(8) 0.150(7) Uani 1 1 d .
H14A H 0.9318 0.5953 0.4311 0.225 Uiso 1 1 calc R
H14B H 0.9346 0.5719 0.3492 0.225 Uiso 1 1 calc R
H14C H 0.9246 0.5303 0.4161 0.225 Uiso 1 1 calc R
C15 C 0.6817(3) 0.4658(3) 0.3168(4) 0.062(2) Uani 1 1 d .
H15A H 0.6717 0.4739 0.3690 0.074 Uiso 1 1 calc R
C16 C 0.6422(4) 0.5008(5) 0.2658(5) 0.097(3) Uani 1 1 d .
H16A H 0.6037 0.4892 0.2737 0.146 Uiso 1 1 calc R
H16B H 0.6523 0.4946 0.2144 0.146 Uiso 1 1 calc R
H16C H 0.6459 0.5402 0.2775 0.146 Uiso 1 1 calc R
C17 C 0.6734(4) 0.4049(4) 0.3034(5) 0.084(3) Uani 1 1 d .
H17A H 0.6973 0.3836 0.3364 0.126 Uiso 1 1 calc R
H17B H 0.6829 0.3962 0.2525 0.126 Uiso 1 1 calc R
H17C H 0.6345 0.3952 0.3125 0.126 Uiso 1 1 calc R
C18 C 0.7108(2) 0.5695(2) 0.6015(3) 0.0346(13) Uani 1 1 d .
C19 C 0.6736(3) 0.5360(3) 0.6383(4) 0.0472(16) Uani 1 1 d .
C20 C 0.6716(3) 0.5405(3) 0.7150(4) 0.0526(18) Uani 1 1 d .
H20A H 0.6469 0.5179 0.7425 0.063 Uiso 1 1 calc R
C21 C 0.7055(3) 0.5778(3) 0.7499(4) 0.058(2) Uani 1 1 d .
H21A H 0.7048 0.5794 0.8019 0.070 Uiso 1 1 calc R
C22 C 0.7402(3) 0.6127(3) 0.7127(4) 0.0506(18) Uani 1 1 d .
H22A H 0.7615 0.6394 0.7387 0.061 Uiso 1 1 calc R
C23 C 0.7442(2) 0.6091(3) 0.6360(4) 0.0425(15) Uani 1 1 d .
C24 C 0.6332(3) 0.4983(3) 0.5965(4) 0.0512(17) Uani 1 1 d .
H24A H 0.6505 0.4891 0.5482 0.061 Uiso 1 1 calc R
C25 C 0.5791(3) 0.5301(4) 0.5814(6) 0.083(3) Uani 1 1 d .
H25A H 0.5875 0.5645 0.5552 0.125 Uiso 1 1 calc R
H25B H 0.5608 0.5388 0.6279 0.125 Uiso 1 1 calc R
H25C H 0.5544 0.5071 0.5514 0.125 Uiso 1 1 calc R
C26 C 0.6205(4) 0.4438(3) 0.6359(5) 0.077(3) Uani 1 1 d .
H26A H 0.6551 0.4236 0.6447 0.115 Uiso 1 1 calc R
H26B H 0.5958 0.4212 0.6053 0.115 Uiso 1 1 calc R
H26C H 0.6023 0.4517 0.6827 0.115 Uiso 1 1 calc R
C27 C 0.7809(3) 0.6490(3) 0.5948(4) 0.0485(16) Uani 1 1 d .
H27A H 0.7863 0.6342 0.5442 0.058 Uiso 1 1 calc R
C28 C 0.7528(4) 0.7058(3) 0.5887(5) 0.073(2) Uani 1 1 d .
H28A H 0.7161 0.7014 0.5664 0.110 Uiso 1 1 calc R
H28B H 0.7755 0.7303 0.5582 0.110 Uiso 1 1 calc R
H28C H 0.7488 0.7220 0.6377 0.110 Uiso 1 1 calc R
C29 C 0.8392(3) 0.6567(3) 0.6305(5) 0.0582(19) Uani 1 1 d .
H29A H 0.8577 0.6206 0.6342 0.087 Uiso 1 1 calc R
H29B H 0.8350 0.6726 0.6796 0.087 Uiso 1 1 calc R
H29C H 0.8616 0.6816 0.6002 0.087 Uiso 1 1 calc R
P1 P 0.83819(6) 0.38108(6) 0.55694(9) 0.0317(3) Uani 1 1 d .
C31 C 0.9043(2) 0.3891(2) 0.6039(3) 0.0375(14) Uani 1 1 d .
C32 C 0.9501(3) 0.4128(3) 0.5667(4) 0.0437(15) Uani 1 1 d .
C33 C 0.9998(3) 0.4185(3) 0.6048(5) 0.058(2) Uani 1 1 d .
H33A H 1.0307 0.4352 0.5811 0.070 Uiso 1 1 calc R
C34 C 1.0054(3) 0.4000(3) 0.6773(5) 0.062(2) Uani 1 1 d .
H34A H 1.0400 0.4035 0.7017 0.074 Uiso 1 1 calc R
C35 C 0.9607(3) 0.3768(3) 0.7134(4) 0.0531(18) Uani 1 1 d .
H35A H 0.9644 0.3645 0.7626 0.064 Uiso 1 1 calc R
C36 C 0.9108(3) 0.3715(3) 0.6773(4) 0.0425(15) Uani 1 1 d .
H36A H 0.8801 0.3556 0.7022 0.051 Uiso 1 1 calc R
C37 C 0.9476(3) 0.4307(3) 0.4872(4) 0.0530(18) Uani 1 1 d .
H37A H 0.9101 0.4246 0.4682 0.079 Uiso 1 1 calc R
H37B H 0.9741 0.4089 0.4585 0.079 Uiso 1 1 calc R
H37C H 0.9569 0.4701 0.4835 0.079 Uiso 1 1 calc R
C38 C 0.8556(2) 0.3373(2) 0.4784(4) 0.0375(13) Uani 1 1 d .
C39 C 0.8902(3) 0.2907(2) 0.4798(5) 0.0460(15) Uani 1 1 d .
C40 C 0.9040(4) 0.2647(4) 0.4136(5) 0.072(2) Uani 1 1 d .
H40A H 0.9275 0.2332 0.4145 0.086 Uiso 1 1 calc R
C41 C 0.8840(3) 0.2838(4) 0.3460(5) 0.066(2) Uani 1 1 d .
H41A H 0.8949 0.2664 0.3017 0.079 Uiso 1 1 calc R
C42 C 0.8489(3) 0.3276(4) 0.3451(4) 0.064(2) Uani 1 1 d .
H42A H 0.8334 0.3395 0.2999 0.076 Uiso 1 1 calc R
C43 C 0.8350(3) 0.3556(3) 0.4098(4) 0.0521(18) Uani 1 1 d .
H43A H 0.8116 0.3872 0.4076 0.062 Uiso 1 1 calc R
C44 C 0.9164(4) 0.2686(3) 0.5496(5) 0.069(2) Uani 1 1 d .
H44A H 0.9387 0.2358 0.5382 0.103 Uiso 1 1 calc R
H44B H 0.8873 0.2586 0.5846 0.103 Uiso 1 1 calc R
H44C H 0.9403 0.2972 0.5711 0.103 Uiso 1 1 calc R
C45 C 0.7949(2) 0.3393(3) 0.6178(3) 0.0377(14) Uani 1 1 d .
C46 C 0.7710(2) 0.3633(3) 0.6801(4) 0.0448(16) Uani 1 1 d .
C47 C 0.7360(3) 0.3287(4) 0.7223(4) 0.061(2) Uani 1 1 d .
H47A H 0.7190 0.3438 0.7649 0.073 Uiso 1 1 calc R
C48 C 0.7255(4) 0.2755(4) 0.7053(5) 0.075(3) Uani 1 1 d .
H48A H 0.7017 0.2538 0.7353 0.090 Uiso 1 1 calc R
C49 C 0.7496(4) 0.2526(4) 0.6436(5) 0.075(3) Uani 1 1 d .
H49A H 0.7433 0.2147 0.6318 0.090 Uiso 1 1 calc R
C50 C 0.7828(3) 0.2849(3) 0.5993(4) 0.0564(18) Uani 1 1 d .
H50A H 0.7977 0.2696 0.5555 0.068 Uiso 1 1 calc R
C51 C 0.7808(3) 0.4224(3) 0.7023(4) 0.0546(18) Uani 1 1 d .
H51A H 0.8062 0.4400 0.6674 0.082 Uiso 1 1 calc R
H51B H 0.7971 0.4234 0.7514 0.082 Uiso 1 1 calc R
H51C H 0.7455 0.4425 0.7025 0.082 Uiso 1 1 calc R

loop_
_atom_site_aniso_label
_atom_site_aniso_U_11
_atom_site_aniso_U_22
_atom_site_aniso_U_33
_atom_site_aniso_U_23
_atom_site_aniso_U_13
_atom_site_aniso_U_12
Pd1 0.0270(2) 0.0288(2) 0.0377(2) 0.0020(2) -0.00308(19) -0.00121(17)
Cl1 0.0351(8) 0.0367(8) 0.0553(10) -0.0008(7) -0.0120(7) -0.0055(6)
Cl2 0.0343(7) 0.0397(8) 0.0629(10) -0.0021(8) -0.0080(8) -0.0101(6)
C1 0.024(3) 0.030(3) 0.040(3) -0.002(3) 0.003(3) -0.005(2)
N2 0.032(3) 0.033(3) 0.041(3) 0.001(2) -0.002(2) 0.005(2)
C3 0.032(3) 0.049(4) 0.041(4) 0.005(3) -0.002(3) 0.009(3)
C4 0.032(3) 0.042(3) 0.058(4) -0.001(3) -0.014(3) 0.012(2)
N5 0.031(2) 0.032(2) 0.039(3) -0.002(2) -0.009(2) 0.0036(19)
C6 0.045(4) 0.030(3) 0.054(4) 0.005(3) 0.008(3) 0.008(3)
C7 0.041(4) 0.067(5) 0.073(5) 0.027(4) 0.011(4) 0.012(4)
C8 0.070(6) 0.091(7) 0.107(8) 0.019(7) 0.048(6) 0.024(6)
C9 0.140(12) 0.092(8) 0.104(9) 0.010(7) 0.075(9) 0.039(8)
C10 0.116(8) 0.062(5) 0.065(5) -0.013(5) 0.038(5) 0.014(5)
C11 0.065(5) 0.051(4) 0.047(4) -0.002(3) 0.015(4) 0.014(4)
C12 0.030(4) 0.115(7) 0.083(6) 0.053(6) 0.002(4) -0.016(4)
C13 0.062(5) 0.086(7) 0.110(8) 0.001(6) -0.024(5) 0.007(5)
C14 0.037(4) 0.162(11) 0.252(16) 0.153(12) -0.018(7) -0.008(6)
C15 0.065(5) 0.069(5) 0.052(5) -0.017(4) 0.007(4) -0.010(4)
C16 0.081(7) 0.152(11) 0.059(6) -0.014(6) -0.004(5) 0.010(7)
C17 0.104(7) 0.070(6) 0.078(6) -0.023(5) -0.002(6) -0.029(5)
C18 0.029(3) 0.036(3) 0.039(3) -0.005(3) -0.006(3) 0.005(2)
C19 0.041(4) 0.051(4) 0.050(4) -0.008(3) -0.003(3) 0.013(3)
C20 0.047(4) 0.059(4) 0.052(5) 0.003(4) 0.004(3) 0.007(3)
C21 0.064(5) 0.067(5) 0.043(4) -0.009(4) -0.016(4) 0.014(4)
C22 0.048(4) 0.064(5) 0.040(4) -0.011(4) -0.012(3) 0.007(3)
C23 0.036(3) 0.044(4) 0.048(4) -0.007(3) -0.005(3) 0.006(3)
C24 0.043(4) 0.050(4) 0.061(5) -0.014(3) 0.002(3) -0.011(3)
C25 0.051(5) 0.095(7) 0.104(7) -0.029(6) -0.022(5) -0.006(4)
C26 0.079(6) 0.070(5) 0.082(6) -0.010(5) 0.012(5) -0.037(5)
C27 0.049(4) 0.041(4) 0.054(4) -0.004(3) -0.007(3) -0.005(3)
C28 0.076(5) 0.052(4) 0.092(6) 0.007(4) -0.034(5) -0.006(4)
C29 0.043(4) 0.056(4) 0.075(5) -0.008(4) -0.014(4) -0.005(3)
P1 0.0303(8) 0.0302(7) 0.0347(8) 0.0044(7) -0.0008(7) 0.0001(6)
C31 0.037(3) 0.034(3) 0.042(4) 0.000(3) -0.001(3) 0.001(2)
C32 0.037(3) 0.041(3) 0.053(4) -0.002(3) -0.001(3) 0.000(3)
C33 0.031(3) 0.060(4) 0.083(6) -0.006(4) -0.004(4) -0.004(3)
C34 0.038(4) 0.079(5) 0.069(5) -0.006(4) -0.023(4) 0.002(4)
C35 0.040(4) 0.067(5) 0.053(4) -0.007(4) -0.017(3) 0.012(3)
C36 0.040(3) 0.044(4) 0.043(4) -0.005(3) -0.002(3) 0.010(3)
C37 0.037(3) 0.054(4) 0.069(5) 0.017(4) 0.017(3) -0.001(3)
C38 0.038(3) 0.037(3) 0.037(3) -0.005(3) 0.002(3) 0.001(2)
C39 0.049(4) 0.034(3) 0.055(4) -0.011(3) 0.002(4) 0.006(3)
C40 0.071(5) 0.060(5) 0.086(6) -0.025(5) 0.001(5) 0.011(4)
C41 0.067(5) 0.077(5) 0.055(5) -0.022(4) -0.002(4) 0.014(4)
C42 0.070(5) 0.087(6) 0.034(4) -0.010(4) -0.003(4) 0.003(5)
C43 0.044(4) 0.059(4) 0.053(4) 0.001(3) -0.004(3) 0.006(3)
C44 0.083(6) 0.052(4) 0.072(6) -0.001(4) -0.009(5) 0.023(4)
C45 0.033(3) 0.042(3) 0.037(3) 0.011(3) -0.007(3) -0.005(2)
C46 0.030(3) 0.052(4) 0.052(4) 0.007(3) 0.002(3) -0.005(3)
C47 0.044(4) 0.095(6) 0.044(4) 0.015(4) 0.009(3) -0.006(4)
C48 0.078(6) 0.079(6) 0.069(6) 0.032(5) -0.005(5) -0.040(5)
C49 0.092(6) 0.063(5) 0.070(6) 0.011(5) -0.003(5) -0.045(5)
C50 0.058(4) 0.054(4) 0.057(4) 0.006(4) -0.001(4) -0.014(3)
C51 0.047(4) 0.070(5) 0.046(4) 0.003(4) 0.004(3) 0.006(4)

loop_
_atom_type_symbol
_atom_type_description
_atom_type_scat_dispersion_real
_atom_type_scat_dispersion_imag
_atom_type_scat_source
C C 0.0033 0.0016 'International Tables Vol C Tables 4.2.6.8 and 6.1.1.4'
H H 0.0000 0.0000 'International Tables Vol C Tables 4.2.6.8 and 6.1.1.4'
N N 0.0061 0.0033 'International Tables Vol C Tables 4.2.6.8 and 6.1.1.4'
P P 0.1023 0.0942 'International Tables Vol C Tables 4.2.6.8 and 6.1.1.4'
Cl Cl 0.1484 0.1585 'International Tables Vol C Tables 4.2.6.8 and 6.1.1.4'
Pd Pd -0.9988 1.0072 'International Tables Vol C Tables 4.2.6.8 and 6.1.1.4'

loop_
_geom_angle_atom_site_label_1
_geom_angle_atom_site_label_2
_geom_angle_atom_site_label_3
_geom_angle
C1 Pd1 Cl1 90.73(15)
C1 Pd1 Cl2 88.89(15)
Cl1 Pd1 Cl2 172.97(7)
C1 Pd1 P1 175.67(18)
Cl1 Pd1 P1 92.37(5)
Cl2 Pd1 P1 88.40(5)
N5 C1 N2 104.7(5)
N5 C1 Pd1 129.9(5)
N2 C1 Pd1 125.3(4)
C1 N2 C3 110.7(5)
C1 N2 C6 127.0(5)
C3 N2 C6 122.2(5)
C4 C3 N2 107.1(6)
C4 C3 H3A 126.4
N2 C3 H3A 126.4
C3 C4 N5 107.1(5)
C3 C4 H4A 126.4
N5 C4 H4A 126.4
C1 N5 C4 110.3(5)
C1 N5 C18 125.7(5)
C4 N5 C18 123.8(5)
C11 C6 C7 122.3(7)
C11 C6 N2 119.6(6)
C7 C6 N2 117.9(6)
C8 C7 C6 116.8(9)
C8 C7 C12 120.7(8)
C6 C7 C12 122.5(7)
C9 C8 C7 122.2(10)
C9 C8 H8A 118.9
C7 C8 H8A 118.9
C8 C9 C10 121.8(10)
C8 C9 H9A 119.1
C10 C9 H9A 119.1
C9 C10 C11 118.8(10)
C9 C10 H10A 120.6
C11 C10 H10A 120.6
C6 C11 C10 117.9(8)
C6 C11 C15 123.4(6)
C10 C11 C15 118.7(8)
C13 C12 C14 108.5(7)
C13 C12 C7 112.2(7)
C14 C12 C7 117.1(10)
C13 C12 H12A 106.1
C14 C12 H12A 106.1
C7 C12 H12A 106.1
C12 C13 H13A 109.5
C12 C13 H13B 109.5
H13A C13 H13B 109.5
C12 C13 H13C 109.5
H13A C13 H13C 109.5
H13B C13 H13C 109.5
C12 C14 H14A 109.5
C12 C14 H14B 109.5
H14A C14 H14B 109.5
C12 C14 H14C 109.5
H14A C14 H14C 109.5
H14B C14 H14C 109.5
C17 C15 C11 112.7(7)
C17 C15 C16 110.2(8)
C11 C15 C16 109.1(7)
C17 C15 H15A 108.2
C11 C15 H15A 108.2
C16 C15 H15A 108.2
C15 C16 H16A 109.5
C15 C16 H16B 109.5
H16A C16 H16B 109.5
C15 C16 H16C 109.5
H16A C16 H16C 109.5
H16B C16 H16C 109.5
C15 C17 H17A 109.5
C15 C17 H17B 109.5
H17A C17 H17B 109.5
C15 C17 H17C 109.5
H17A C17 H17C 109.5
H17B C17 H17C 109.5
C19 C18 C23 123.6(6)
C19 C18 N5 119.3(5)
C23 C18 N5 117.0(6)
C18 C19 C20 117.5(6)
C18 C19 C24 121.1(6)
C20 C19 C24 121.3(7)
C21 C20 C19 119.5(7)
C21 C20 H20A 120.3
C19 C20 H20A 120.3
C22 C21 C20 122.6(7)
C22 C21 H21A 118.7
C20 C21 H21A 118.7
C21 C22 C23 119.9(7)
C21 C22 H22A 120.1
C23 C22 H22A 120.1
C18 C23 C22 116.8(6)
C18 C23 C27 123.3(6)
C22 C23 C27 119.9(6)
C26 C24 C19 113.7(7)
C26 C24 C25 109.9(7)
C19 C24 C25 109.5(6)
C26 C24 H24A 107.8
C19 C24 H24A 107.8
C25 C24 H24A 107.8
C24 C25 H25A 109.5
C24 C25 H25B 109.5
H25A C25 H25B 109.5
C24 C25 H25C 109.5
H25A C25 H25C 109.5
H25B C25 H25C 109.5
C24 C26 H26A 109.5
C24 C26 H26B 109.5
H26A C26 H26B 109.5
C24 C26 H26C 109.5
H26A C26 H26C 109.5
H26B C26 H26C 109.5
C23 C27 C28 110.3(6)
C23 C27 C29 113.3(6)
C28 C27 C29 108.9(6)
C23 C27 H27A 108.1
C28 C27 H27A 108.1
C29 C27 H27A 108.1
C27 C28 H28A 109.5
C27 C28 H28B 109.5
H28A C28 H28B 109.5
C27 C28 H28C 109.5
H28A C28 H28C 109.5
H28B C28 H28C 109.5
C27 C29 H29A 109.5
C27 C29 H29B 109.5
H29A C29 H29B 109.5
C27 C29 H29C 109.5
H29A C29 H29C 109.5
H29B C29 H29C 109.5
C31 P1 C45 105.8(3)
C31 P1 C38 103.2(3)
C45 P1 C38 106.8(3)
C31 P1 Pd1 118.4(2)
C45 P1 Pd1 109.3(2)
C38 P1 Pd1 112.4(2)
C36 C31 C32 119.3(6)
C36 C31 P1 120.7(5)
C32 C31 P1 120.0(5)
C33 C32 C31 118.1(7)
C33 C32 C37 119.0(6)
C31 C32 C37 122.8(6)
C32 C33 C34 121.5(7)
C32 C33 H33A 119.3
C34 C33 H33A 119.3
C35 C34 C33 120.3(6)
C35 C34 H34A 119.9
C33 C34 H34A 119.9
C36 C35 C34 119.4(7)
C36 C35 H35A 120.3
C34 C35 H35A 120.3
C35 C36 C31 121.4(7)
C35 C36 H36A 119.3
C31 C36 H36A 119.3
C32 C37 H37A 109.5
C32 C37 H37B 109.5
H37A C37 H37B 109.5
C32 C37 H37C 109.5
H37A C37 H37C 109.5
H37B C37 H37C 109.5
C39 C38 C43 118.3(6)
C39 C38 P1 125.9(6)
C43 C38 P1 115.6(4)
C38 C39 C40 119.0(7)
C38 C39 C44 123.0(7)
C40 C39 C44 117.9(6)
C39 C40 C41 122.0(7)
C39 C40 H40A 119.0
C41 C40 H40A 119.0
C42 C41 C40 118.8(7)
C42 C41 H41A 120.6
C40 C41 H41A 120.6
C41 C42 C43 121.0(7)
C41 C42 H42A 119.5
C43 C42 H42A 119.5
C42 C43 C38 120.8(6)
C42 C43 H43A 119.6
C38 C43 H43A 119.6
C39 C44 H44A 109.5
C39 C44 H44B 109.5
H44A C44 H44B 109.5
C39 C44 H44C 109.5
H44A C44 H44C 109.5
H44B C44 H44C 109.5
C50 C45 C46 120.2(6)
C50 C45 P1 119.6(5)
C46 C45 P1 120.1(5)
C45 C46 C47 116.4(7)
C45 C46 C51 123.1(6)
C47 C46 C51 120.5(7)
C48 C47 C46 123.3(8)
C48 C47 H47A 118.4
C46 C47 H47A 118.4
C47 C48 C49 119.4(7)
C47 C48 H48A 120.3
C49 C48 H48A 120.3
C50 C49 C48 119.7(8)
C50 C49 H49A 120.1
C48 C49 H49A 120.1
C49 C50 C45 120.9(7)
C49 C50 H50A 119.6
C45 C50 H50A 119.6
C46 C51 H51A 109.5
C46 C51 H51B 109.5
H51A C51 H51B 109.5
C46 C51 H51C 109.5
H51A C51 H51C 109.5
H51B C51 H51C 109.5

loop_
_geom_bond_atom_site_label_1
_geom_bond_atom_site_label_2
_geom_bond_distance
Pd1 C1 2.032(6)
Pd1 Cl1 2.3002(15)
Pd1 Cl2 2.3127(15)
Pd1 P1 2.3547(15)
C1 N5 1.357(7)
C1 N2 1.362(8)
N2 C3 1.388(8)
N2 C6 1.450(8)
C3 C4 1.333(10)
C3 H3A 0.9500
C4 N5 1.398(8)
C4 H4A 0.9500
N5 C18 1.445(8)
C6 C11 1.383(10)
C6 C7 1.406(9)
C7 C8 1.375(13)
C7 C12 1.525(13)
C8 C9 1.324(16)
C8 H8A 0.9500
C9 C10 1.392(16)
C9 H9A 0.9500
C10 C11 1.399(10)
C10 H10A 0.9500
C11 C15 1.520(11)
C12 C13 1.498(12)
C12 C14 1.507(10)
C12 H12A 1.0000
C13 H13A 0.9800
C13 H13B 0.9800
C13 H13C 0.9800
C14 H14A 0.9800
C14 H14B 0.9800
C14 H14C 0.9800
C15 C17 1.504(11)
C15 C16 1.577(13)
C15 H15A 1.0000
C16 H16A 0.9800
C16 H16B 0.9800
C16 H16C 0.9800
C17 H17A 0.9800
C17 H17B 0.9800
C17 H17C 0.9800
C18 C19 1.382(9)
C18 C23 1.401(9)
C19 C20 1.404(10)
C19 C24 1.536(9)
C20 C21 1.372(11)
C20 H20A 0.9500
C21 C22 1.368(11)
C21 H21A 0.9500
C22 C23 1.405(9)
C22 H22A 0.9500
C23 C27 1.507(10)
C24 C26 1.531(11)
C24 C25 1.539(11)
C24 H24A 1.0000
C25 H25A 0.9800
C25 H25B 0.9800
C25 H25C 0.9800
C26 H26A 0.9800
C26 H26B 0.9800
C26 H26C 0.9800
C27 C28 1.533(10)
C27 C29 1.561(9)
C27 H27A 1.0000
C28 H28A 0.9800
C28 H28B 0.9800
C28 H28C 0.9800
C29 H29A 0.9800
C29 H29B 0.9800
C29 H29C 0.9800
P1 C31 1.821(6)
P1 C45 1.827(6)
P1 C38 1.829(6)
C31 C36 1.414(9)
C31 C32 1.417(9)
C32 C33 1.393(9)
C32 C37 1.515(10)
C33 C34 1.402(12)
C33 H33A 0.9500
C34 C35 1.382(11)
C34 H34A 0.9500
C35 C36 1.379(9)
C35 H35A 0.9500
C36 H36A 0.9500
C37 H37A 0.9800
C37 H37B 0.9800
C37 H37C 0.9800
C38 C39 1.400(8)
C38 C43 1.419(9)
C39 C40 1.401(11)
C39 C44 1.519(11)
C40 C41 1.402(12)
C40 H40A 0.9500
C41 C42 1.355(11)
C41 H41A 0.9500
C42 C43 1.399(10)
C42 H42A 0.9500
C43 H43A 0.9500
C44 H44A 0.9800
C44 H44B 0.9800
C44 H44C 0.9800
C45 C50 1.387(9)
C45 C46 1.400(9)
C46 C47 1.416(9)
C46 C51 1.502(10)
C47 C48 1.344(12)
C47 H47A 0.9500
C48 C49 1.382(13)
C48 H48A 0.9500
C49 C50 1.381(10)
C49 H49A 0.9500
C50 H50A 0.9500
C51 H51A 0.9800
C51 H51B 0.9800
C51 H51C 0.9800

loop_
_geom_torsion_atom_site_label_1
_geom_torsion_atom_site_label_2
_geom_torsion_atom_site_label_3
_geom_torsion_atom_site_label_4
_geom_torsion
Cl1 Pd1 C1 N5 -73.8(5)
Cl2 Pd1 C1 N5 99.1(5)
P1 Pd1 C1 N5 150.4(18)
Cl1 Pd1 C1 N2 109.3(4)
Cl2 Pd1 C1 N2 -77.7(4)
P1 Pd1 C1 N2 -26(2)
N5 C1 N2 C3 -0.8(6)
Pd1 C1 N2 C3 176.7(4)
N5 C1 N2 C6 174.7(5)
Pd1 C1 N2 C6 -7.8(8)
C1 N2 C3 C4 1.0(7)
C6 N2 C3 C4 -174.7(5)
N2 C3 C4 N5 -0.8(7)
N2 C1 N5 C4 0.2(6)
Pd1 C1 N5 C4 -177.1(4)
N2 C1 N5 C18 -175.0(5)
Pd1 C1 N5 C18 7.7(8)
C3 C4 N5 C1 0.4(6)
C3 C4 N5 C18 175.7(5)
C1 N2 C6 C11 105.4(7)
C3 N2 C6 C11 -79.6(8)
C1 N2 C6 C7 -78.4(8)
C3 N2 C6 C7 96.6(7)
C11 C6 C7 C8 -0.1(11)
N2 C6 C7 C8 -176.2(7)
C11 C6 C7 C12 177.8(7)
N2 C6 C7 C12 1.7(10)
C6 C7 C8 C9 0.3(14)
C12 C7 C8 C9 -177.7(10)
C7 C8 C9 C10 1.9(18)
C8 C9 C10 C11 -4.1(17)
C7 C6 C11 C10 -2.1(11)
N2 C6 C11 C10 174.0(7)
C7 C6 C11 C15 179.6(7)
N2 C6 C11 C15 -4.3(10)
C9 C10 C11 C6 4.1(13)
C9 C10 C11 C15 -177.5(9)
C8 C7 C12 C13 93.0(10)
C6 C7 C12 C13 -84.9(9)
C8 C7 C12 C14 -33.5(11)
C6 C7 C12 C14 148.6(7)
C6 C11 C15 C17 -135.6(8)
C10 C11 C15 C17 46.1(11)
C6 C11 C15 C16 101.7(9)
C10 C11 C15 C16 -76.6(9)
C1 N5 C18 C19 -84.3(7)
C4 N5 C18 C19 101.1(7)
C1 N5 C18 C23 97.6(7)
C4 N5 C18 C23 -77.0(7)
C23 C18 C19 C20 -3.2(10)
N5 C18 C19 C20 178.9(6)
C23 C18 C19 C24 172.5(6)
N5 C18 C19 C24 -5.4(9)
C18 C19 C20 C21 0.8(10)
C24 C19 C20 C21 -174.9(6)
C19 C20 C21 C22 2.6(11)
C20 C21 C22 C23 -3.5(11)
C19 C18 C23 C22 2.2(9)
N5 C18 C23 C22 -179.8(5)
C19 C18 C23 C27 -174.3(6)
N5 C18 C23 C27 3.7(8)
C21 C22 C23 C18 1.1(10)
C21 C22 C23 C27 177.8(6)
C18 C19 C24 C26 146.5(7)
C20 C19 C24 C26 -37.9(9)
C18 C19 C24 C25 -90.0(8)
C20 C19 C24 C25 85.5(9)
C18 C23 C27 C28 99.8(7)
C22 C23 C27 C28 -76.7(8)
C18 C23 C27 C29 -137.9(6)
C22 C23 C27 C29 45.6(9)
C1 Pd1 P1 C31 135(2)
Cl1 Pd1 P1 C31 -0.4(2)
Cl2 Pd1 P1 C31 -173.4(2)
C1 Pd1 P1 C45 -103(2)
Cl1 Pd1 P1 C45 120.8(2)
Cl2 Pd1 P1 C45 -52.2(2)
C1 Pd1 P1 C38 15(2)
Cl1 Pd1 P1 C38 -120.8(2)
Cl2 Pd1 P1 C38 66.2(2)
C45 P1 C31 C36 -8.5(6)
C38 P1 C31 C36 -120.6(5)
Pd1 P1 C31 C36 114.4(5)
C45 P1 C31 C32 170.9(5)
C38 P1 C31 C32 58.9(5)
Pd1 P1 C31 C32 -66.1(5)
C36 C31 C32 C33 -0.9(9)
P1 C31 C32 C33 179.7(5)
C36 C31 C32 C37 177.4(6)
P1 C31 C32 C37 -2.1(8)
C31 C32 C33 C34 1.7(11)
C37 C32 C33 C34 -176.7(7)
C32 C33 C34 C35 -1.5(12)
C33 C34 C35 C36 0.5(11)
C34 C35 C36 C31 0.3(10)
C32 C31 C36 C35 -0.1(9)
P1 C31 C36 C35 179.4(5)
C31 P1 C38 C39 42.7(6)
C45 P1 C38 C39 -68.6(6)
Pd1 P1 C38 C39 171.5(5)
C31 P1 C38 C43 -132.3(5)
C45 P1 C38 C43 116.4(5)
Pd1 P1 C38 C43 -3.5(5)
C43 C38 C39 C40 1.2(10)
P1 C38 C39 C40 -173.7(5)
C43 C38 C39 C44 177.7(7)
P1 C38 C39 C44 2.8(10)
C38 C39 C40 C41 -0.2(12)
C44 C39 C40 C41 -176.8(8)
C39 C40 C41 C42 -2.3(13)
C40 C41 C42 C43 3.7(13)
C41 C42 C43 C38 -2.7(12)
C39 C38 C43 C42 0.2(10)
P1 C38 C43 C42 175.6(6)
C31 P1 C45 C50 -108.5(5)
C38 P1 C45 C50 1.0(6)
Pd1 P1 C45 C50 122.9(5)
C31 P1 C45 C46 76.0(5)
C38 P1 C45 C46 -174.5(5)
Pd1 P1 C45 C46 -52.6(5)
C50 C45 C46 C47 1.6(9)
P1 C45 C46 C47 177.1(5)
C50 C45 C46 C51 -178.1(6)
P1 C45 C46 C51 -2.6(9)
C45 C46 C47 C48 0.1(11)
C51 C46 C47 C48 179.9(7)
C46 C47 C48 C49 0.0(13)
C47 C48 C49 C50 -1.8(14)
C48 C49 C50 C45 3.6(13)
C46 C45 C50 C49 -3.5(11)
P1 C45 C50 C49 -179.0(6)
